data_7101285
loop_
_publ_author_name
'Scherer, W.'
'Eickerling, G.'
'Maxim Tafipolsky'
'McGrady, G. S.'
'Sirsch, P.'
'Chatterton, N. P.'

_publ_section_title
;
Elucidation of the bonding in Mn(\h^2^-SiH) complexes
by charge density analysis and T~1~ NMR Measurements:
asymmetric oxidative addition and anomeric effects at silicon
;
_journal_issue 28
_journal_name_full 'Chemical Communications'
_journal_paper_doi 10.1039/b604843a
_journal_year 2006
_chemical_compound_source 'see text'
_chemical_formula_moiety 'C20 H18 F Mn O2 Si'
_chemical_formula_sum 'C20 H18 F Mn O2 Si'
_chemical_formula_weight 392.37
_chemical_name_systematic ' ?'
_space_group_IT_number 14
_symmetry_cell_setting monoclinic
_symmetry_space_group_name_Hall '-P 2ybc'
_symmetry_space_group_name_H-M 'P 1 21/c 1'
_cell_angle_alpha 90
_cell_angle_beta 128.55(3)
_cell_angle_gamma 90
_cell_formula_units_Z 4
_cell_length_a 16.226(8)
_cell_length_b 7.032(3)
_cell_length_c 20.203(14)
_cell_measurement_reflns_used 58586
_cell_measurement_temperature 120
_cell_volume 1802.8(19)
_computing_cell_refinement 'DENZO (Z. Otwinowski and W. Minor, 1997)'
_computing_data_collection 'COLLECT (Nonius, 1998)'
_computing_data_reduction 'DENZO (Z. Otwinowski and W. Minor, 1997)'
_computing_molecular_graphics 'ORTEP-3 (Farrugia, 1997)'
_computing_publication_material 'XD (Koritsanszky et al, 1995)'
_computing_structure_refinement 'XD (Koritsanszky et al, 1995)'
_diffrn_ambient_temperature 120
_diffrn_detector_area_resol_mean 18
_diffrn_measured_fraction_theta_full 0.992
_diffrn_measured_fraction_theta_max 0.992
_diffrn_measurement_device 'four-circle diffractometer'
_diffrn_measurement_device_type 'Kappa CCD (Nonius)'
_diffrn_measurement_method 'phi- and omega-rotation'
_diffrn_radiation_monochromator graphite
_diffrn_radiation_source 'NONIUS FR 591 rotating anode'
_diffrn_radiation_type MoKa
_diffrn_radiation_wavelength 0.71073
_diffrn_reflns_av_R_equivalents 0.0370
_diffrn_reflns_av_sigmaI/netI 0.0195
_diffrn_reflns_limit_h_max 35
_diffrn_reflns_limit_h_min -35
_diffrn_reflns_limit_k_max 14
_diffrn_reflns_limit_k_min -14
_diffrn_reflns_limit_l_max 44
_diffrn_reflns_limit_l_min -44
_diffrn_reflns_number 177684
_diffrn_reflns_reduction_process ' ?'
_diffrn_reflns_theta_full 52.02
_diffrn_reflns_theta_max 52.02
_diffrn_reflns_theta_min 3.17
_exptl_absorpt_coefficient_mu 0.818
_exptl_absorpt_correction_T_max 0.838
_exptl_absorpt_correction_T_min 0.767
_exptl_absorpt_correction_type empirical
_exptl_absorpt_process_details
;
Absorption correction was performed using SORTAV
(R.H. Blessing 1995)
;
_exptl_crystal_colour yellow
_exptl_crystal_density_diffrn 1.446(2)
_exptl_crystal_density_method 'Not Measured'
_exptl_crystal_description plate
_exptl_crystal_F_000 808
_exptl_crystal_size_max 0.68
_exptl_crystal_size_mid 0.48
_exptl_crystal_size_min 0.23
_refine_diff_density_max 0.30
_refine_diff_density_min -0.24
_refine_ls_extinction_method none
_refine_ls_goodness_of_fit_ref 0.9643
_refine_ls_hydrogen_treatment noref
_refine_ls_matrix_type full
_refine_ls_number_parameters 601
_refine_ls_number_reflns 13961
_refine_ls_restrained_S_all 0.9643
_refine_ls_R_factor_all 0.0207
_refine_ls_R_factor_gt 0.0401
_refine_ls_R_Fsqd_factor 0.0227
_refine_ls_shift/su_max 0.000
_refine_ls_shift/su_mean 0.000
_refine_ls_structure_factor_coef F
_refine_ls_weighting_details w=1/[\s^2^/Fo)]
_refine_ls_weighting_scheme calc
_refine_ls_wR_factor_ref 0.0599
_reflns_number_gt 13961
_reflns_number_total 19436
_reflns_threshold_expression I>3\s(I)
_cod_data_source_file b604843a.txt
_cod_depositor_comments
;
The following automatic conversions were performed:
'_symmetry_cell_setting' value 'Monoclinic' changed to 'monoclinic'
according to '/home/saulius/struct/CIF-dictionaries/cif_core.dic'
dictionary named 'cif_core.dic' version 2.4.1 from 2010-06-29.

Automatic conversion script
Id: cif_fix_enum 1527 2010-12-29 10:47:43Z saulius 
;
_cod_original_sg_symbol_H-M 'P 21/c'
_cod_database_code 7101285

loop_
_symmetry_equiv_pos_site_id
_symmetry_equiv_pos_as_xyz
1 x,y,z
2 -x,1/2+y,1/2-z
3 -x,-y,-z
4 x,1/2-y,1/2+z

loop_
_atom_site_aniso_label
_atom_site_aniso_U_11
_atom_site_aniso_U_22
_atom_site_aniso_U_33
_atom_site_aniso_U_12
_atom_site_aniso_U_13
_atom_site_aniso_U_23
MN 0.01396(3) 0.01477(3) 0.01256(3) -0.00058(3) 0.00718(2) 0.00133(3)
SI 0.01509(5) 0.01474(5) 0.01325(5) 0.00029(3) 0.00817(4) 0.00128(3)
F 0.0219(2) 0.0181(2) 0.0216(2) 0.0041(2) 0.0129(2) 0.0054(2)
O(1) 0.0330(4) 0.0514(5) 0.0215(3) -0.0010(4) 0.0095(3) 0.0173(3)
O(2) 0.0398(4) 0.0235(3) 0.0280(3) 0.0013(2) 0.0243(3) -0.0034(2)
C(1) 0.0207(2) 0.0285(2) 0.0162(2) -0.0014(2) 0.0082(2) 0.0070(2)
C(2) 0.0222(2) 0.0195(2) 0.0169(2) -0.0008(1) 0.0126(1) -0.0010(1)
C(3) 0.0196(2) 0.0282(2) 0.0204(2) -0.0066(2) 0.0114(2) 0.0000(2)
C(4) 0.0285(2) 0.0176(2) 0.0228(2) -0.0051(2) 0.0114(2) 0.0001(1)
C(5) 0.0250(2) 0.0197(2) 0.0201(2) 0.0013(1) 0.0115(2) -0.0028(1)
C(6) 0.0179(1) 0.0216(2) 0.0143(1) 0.0003(1) 0.0086(1) 0.0003(1)
C(7) 0.0150(1) 0.0235(2) 0.0167(1) 0.0002(1) 0.0082(1) 0.0011(1)
C(8) 0.0219(2) 0.0343(3) 0.0269(2) 0.0097(2) 0.0131(2) 0.0058(2)
C(9) 0.0160(1) 0.0186(1) 0.0145(1) 0.0005(1) 0.0090(1) 0.0009(1)
C(10) 0.0220(2) 0.0226(2) 0.0220(2) 0.0050(1) 0.0142(2) 0.0030(1)
C(11) 0.0264(2) 0.0267(2) 0.0316(3) 0.0023(2) 0.0206(2) -0.0025(2)
C(12) 0.0272(2) 0.0332(3) 0.0277(2) -0.0074(2) 0.0203(2) -0.0105(2)
C(13) 0.0252(2) 0.0379(3) 0.0173(2) -0.0048(2) 0.0139(2) -0.0035(2)
C(14) 0.0201(2) 0.0288(2) 0.0149(1) 0.0014(2) 0.0101(1) 0.0027(1)
C(15) 0.0183(1) 0.0189(1) 0.0161(1) -0.0036(1) 0.0103(1) -0.0014(1)
C(16) 0.0266(2) 0.0232(2) 0.0202(2) -0.0083(2) 0.0127(2) -0.0002(1)
C(17) 0.0292(2) 0.0258(2) 0.0248(2) -0.0122(2) 0.0142(2) -0.0035(2)
C(18) 0.0246(2) 0.0291(2) 0.0213(2) -0.0101(2) 0.0121(2) -0.0073(2)
C(19) 0.0237(2) 0.0354(3) 0.0166(2) -0.0095(2) 0.0110(2) -0.0044(2)
C(20) 0.0213(2) 0.0294(2) 0.0160(2) -0.0079(2) 0.0105(1) -0.0015(1)
H(1) 0.0211 0.0342 0.0377 0.0041 0.0166 0.0066
H(3) 0.0333 0.0595 0.0339 -0.0116 0.0236 0.0005
H(4) 0.0597 0.0208 0.0438 -0.0009 0.0272 0.0128
H(5) 0.0438 0.0379 0.0385 0.0092 0.0247 -0.0054
H(6) 0.0348 0.0378 0.0237 -0.0006 0.0187 0.0033
H(81) 0.0610 0.0546 0.0515 0.0236 0.0428 0.0104
H(82) 0.0511 0.0389 0.0599 0.0130 0.0392 0.0169
H(83) 0.0249 0.0604 0.0462 0.0133 0.0060 0.0023
H(10) 0.0443 0.0422 0.0356 0.0178 0.0275 0.0153
H(11) 0.0495 0.0448 0.0609 0.0163 0.0407 0.0063
H(12) 0.0534 0.0503 0.0453 -0.0023 0.0402 -0.0155
H(13) 0.0520 0.0653 0.0251 0.0051 0.0251 0.0073
H(14) 0.0379 0.0437 0.0288 0.0165 0.0192 0.0105
H(16) 0.0483 0.0469 0.0216 -0.0175 0.0151 0.0057
H(17) 0.0519 0.0482 0.0408 -0.0272 0.0218 0.0008
H(18) 0.0370 0.0450 0.0329 -0.0185 0.0146 -0.0111
H(19) 0.0461 0.0639 0.0194 -0.0163 0.0170 -0.0017
H(20) 0.0435 0.0509 0.0264 -0.0240 0.0171 0.0008

loop_
_atom_site_label
_atom_site_fract_x
_atom_site_fract_y
_atom_site_fract_z
_atom_site_occupancy
_atom_site_U_iso_or_equiv
MN 0.137680(7) 0.030288(13) 0.459794(5) 1.0000 0.017
SI 0.23685(1) 0.23507(2) 0.44175(1) 1.0000 0.018
F 0.16019(5) 0.41101(9) 0.38276(4) 1.0000 0.025
O(1) 0.25562(9) -0.14710(22) 0.62799(6) 1.0000 0.044
O(2) 0.12500(8) 0.38342(12) 0.53005(5) 1.0000 0.037
C(1) 0.20949(5) -0.07871(10) 0.56230(4) 1.0000 0.027
C(2) 0.13308(4) 0.24600(8) 0.50298(3) 1.0000 0.024
C(3) -0.01635(4) -0.07964(10) 0.39810(4) 1.0000 0.027
C(4) 0.04863(6) -0.22622(9) 0.40344(4) 1.0000 0.030
C(5) 0.08492(5) -0.16488(8) 0.35894(4) 1.0000 0.027
C(6) 0.04216(4) 0.01942(8) 0.32559(3) 1.0000 0.022
C(7) -0.02150(4) 0.07233(8) 0.34904(3) 1.0000 0.022
C(8) -0.08608(5) 0.24937(11) 0.32250(4) 1.0000 0.034
C(9) 0.27609(3) 0.13628(7) 0.37898(3) 1.0000 0.020
C(10) 0.34974(4) -0.01190(8) 0.41222(4) 1.0000 0.027
C(11) 0.38066(5) -0.08859(10) 0.36713(5) 1.0000 0.034
C(12) 0.33704(6) -0.01845(11) 0.28695(5) 1.0000 0.034
C(13) 0.26360(5) 0.12815(11) 0.25286(4) 1.0000 0.031
C(14) 0.23396(4) 0.20527(9) 0.29877(3) 1.0000 0.025
C(15) 0.35310(4) 0.35461(7) 0.53821(3) 1.0000 0.022
C(16) 0.40224(5) 0.50271(8) 0.52789(4) 1.0000 0.029
C(17) 0.49076(6) 0.59438(9) 0.59742(5) 1.0000 0.033
C(18) 0.53173(5) 0.53914(10) 0.67878(4) 1.0000 0.031
C(19) 0.48441(5) 0.39274(11) 0.69054(4) 1.0000 0.030
C(20) 0.39600(4) 0.30165(9) 0.62065(3) 1.0000 0.027
H(1) 0.25190 0.00570 0.48840 1.0000 0.038
H(3) -0.05630 -0.08220 0.42580 1.0000 0.048
H(4) 0.06820 -0.35940 0.43750 1.0000 0.054
H(5) 0.13800 -0.24270 0.35370 1.0000 0.049
H(6) 0.05170 0.10330 0.28560 1.0000 0.038
H(81) -0.09750 0.29320 0.36800 1.0000 0.065
H(82) -0.05070 0.36690 0.31420 1.0000 0.060
H(83) -0.16430 0.22810 0.26250 1.0000 0.057
H(10) 0.38400 -0.07050 0.47450 1.0000 0.048
H(11) 0.43850 -0.20290 0.39400 1.0000 0.061
H(12) 0.36060 -0.07830 0.25120 1.0000 0.057
H(13) 0.22900 0.18200 0.19010 1.0000 0.055
H(14) 0.17670 0.32170 0.27140 1.0000 0.044
H(16) 0.37180 0.54530 0.46460 1.0000 0.049
H(17) 0.52920 0.70870 0.58910 1.0000 0.059
H(18) 0.60150 0.60950 0.73290 1.0000 0.048
H(19) 0.51640 0.34770 0.75370 1.0000 0.051
H(20) 0.35990 0.18540 0.63090 1.0000 0.049

loop_
_atom_type_symbol
_atom_type_description
_atom_type_scat_dispersion_real
_atom_type_scat_dispersion_imag
_atom_type_scat_source
Mn Mn 0.3368 0.7283
;
For all non-hydrogen atoms both the core and the valence scattering function
were calculated from Hartree-Fock atomic wavefunctions. The deformation density
was described by a multipole model in terms of spherical harmonics multiplied
by Slater-type radial functions with energy-optimised exponents.
E. Clementi, C. Roetti, At. Data Nucl. Data Tables, 1974, 14, 129
;
Si Si 0.0817 0.0704
;
For all non-hydrogen atoms both the core and the valence scattering function
were calculated from Hartree-Fock atomic wavefunctions. The deformation density
was described by a multipole model in terms of spherical harmonics multiplied
by Slater-type radial functions with energy-optimised exponents.
E. Clementi, C. Roetti, At. Data Nucl. Data Tables, 1974, 14, 129
;
F F 0.0171 0.0103
;
For all non-hydrogen atoms both the core and the valence scattering function
were calculated from Hartree-Fock atomic wavefunctions. The deformation density
was described by a multipole model in terms of spherical harmonics multiplied
by Slater-type radial functions with energy-optimised exponents.
E. Clementi, C. Roetti, At. Data Nucl. Data Tables, 1974, 14, 129
;
O O 0.0106 0.0060
;
For all non-hydrogen atoms both the core and the valence scattering function
were calculated from Hartree-Fock atomic wavefunctions. The deformation density
was described by a multipole model in terms of spherical harmonics multiplied
by Slater-type radial functions with energy-optimised exponents.
E. Clementi, C. Roetti, At. Data Nucl. Data Tables, 1974, 14, 129
;
H H 0.0000 0.0000 'Stewart et al., J. Chem. Phys. 1965, 42, 3175'
C C 0.0033 0.0016
;
For all non-hydrogen atoms both the core and the valence scattering function
were calculated from Hartree-Fock atomic wavefunctions. The deformation density
was described by a multipole model in terms of spherical harmonics multiplied
by Slater-type radial functions with energy-optimised exponents.
E. Clementi, C. Roetti, At. Data Nucl. Data Tables, 1974, 14, 129
;

loop_
_geom_angle_atom_site_label_1
_geom_angle_atom_site_label_2
_geom_angle_atom_site_label_3
_geom_angle
_geom_angle_site_symmetry_1
_geom_angle_site_symmetry_2
_geom_angle_site_symmetry_3
_geom_angle_publ_flag
SI MN C(1) 115.17(2) 1_555 1_555 1_555 yes
SI MN C(2) 78.178(17) 1_555 1_555 1_555 yes
SI MN C(3) 143.169(19) 1_555 1_555 1_555 yes
SI MN C(4) 137.19(2) 1_555 1_555 1_555 yes
SI MN C(5) 98.70(2) 1_555 1_555 1_555 yes
SI MN C(6) 81.358(15) 1_555 1_555 1_555 yes
SI MN C(7) 104.506(16) 1_555 1_555 1_555 yes
SI MN H(1) 50.161 1_555 1_555 1_555 yes
C(1) MN C(2) 89.64(3) 1_555 1_555 1_555 yes
C(1) MN C(3) 101.64(3) 1_555 1_555 1_555 yes
C(1) MN C(4) 89.51(3) 1_555 1_555 1_555 yes
C(1) MN C(5) 114.24(3) 1_555 1_555 1_555 yes
C(1) MN C(6) 152.67(3) 1_555 1_555 1_555 yes
C(1) MN C(7) 139.37(3) 1_555 1_555 1_555 yes
C(1) MN H(1) 76.10 1_555 1_555 1_555 yes
C(2) MN C(3) 101.83(3) 1_555 1_555 1_555 yes
C(2) MN C(4) 139.48(3) 1_555 1_555 1_555 yes
C(2) MN C(5) 154.22(2) 1_555 1_555 1_555 yes
C(2) MN C(6) 115.92(2) 1_555 1_555 1_555 yes
C(2) MN C(7) 90.16(2) 1_555 1_555 1_555 yes
C(2) MN H(1) 108.354 1_555 1_555 1_555 yes
C(3) MN C(4) 39.16(3) 1_555 1_555 1_555 yes
C(3) MN C(5) 65.32(3) 1_555 1_555 1_555 yes
C(3) MN C(6) 65.34(2) 1_555 1_555 1_555 yes
C(3) MN C(7) 39.05(2) 1_555 1_555 1_555 yes
C(3) MN H(1) 149.68 1_555 1_555 1_555 yes
C(4) MN C(5) 38.55(3) 1_555 1_555 1_555 yes
C(4) MN C(6) 65.02(2) 1_555 1_555 1_555 yes
C(4) MN C(7) 65.48(2) 1_555 1_555 1_555 yes
C(4) MN H(1) 110.70 1_555 1_555 1_555 yes
C(5) MN C(6) 39.01(2) 1_555 1_555 1_555 yes
C(5) MN C(7) 65.60(2) 1_555 1_555 1_555 yes
C(5) MN H(1) 87.701 1_555 1_555 1_555 yes
C(6) MN C(7) 39.16(2) 1_555 1_555 1_555 yes
C(6) MN H(1) 102.747 1_555 1_555 1_555 yes
C(7) MN H(1) 141.306 1_555 1_555 1_555 yes
MN SI F 107.13(3) 1_555 1_555 1_555 yes
MN SI C(9) 115.623(15) 1_555 1_555 1_555 yes
MN SI C(15) 117.272(17) 1_555 1_555 1_555 yes
MN SI H(1) 41.856 1_555 1_555 1_555 yes
F SI C(9) 102.32(3) 1_555 1_555 1_555 yes
F SI C(15) 103.66(3) 1_555 1_555 1_555 yes
F SI H(1) 148.62 1_555 1_555 1_555 yes
C(9) SI C(15) 109.00(2) 1_555 1_555 1_555 yes
C(9) SI H(1) 91.694 1_555 1_555 1_555 yes
C(15) SI H(1) 97.897 1_555 1_555 1_555 yes
SI F H(5) 148.44 1_555 1_555 1_565 yes
C(2) O(2) H(4) 111.84 1_555 1_555 1_565 yes
MN C(1) O(1) 179.53(14) 1_555 1_555 1_555 yes
MN C(1) H(1) 47.035 1_555 1_555 1_555 yes
O(1) C(1) H(1) 132.87 1_555 1_555 1_555 yes
MN C(2) O(2) 176.31(7) 1_555 1_555 1_555 yes
MN C(3) C(4) 71.06(3) 1_555 1_555 1_555 yes
MN C(3) C(5) 57.73(2) 1_555 1_555 1_555 yes
MN C(3) C(6) 57.364(19) 1_555 1_555 1_555 yes
MN C(3) C(7) 70.90(3) 1_555 1_555 1_555 yes
MN C(3) H(3) 124.32 1_555 1_555 1_555 yes
MN C(3) H(4) 82.83 1_555 1_555 1_555 yes
C(4) C(3) C(5) 35.70(4) 1_555 1_555 1_555 yes
C(4) C(3) C(6) 71.82(4) 1_555 1_555 1_555 yes
C(4) C(3) C(7) 108.32(6) 1_555 1_555 1_555 yes
C(4) C(3) H(3) 126.62 1_555 1_555 1_555 yes
C(4) C(3) H(4) 23.24 1_555 1_555 1_555 yes
C(5) C(3) C(6) 36.12(2) 1_555 1_555 1_555 yes
C(5) C(3) C(7) 72.62(4) 1_555 1_555 1_555 yes
C(5) C(3) H(3) 162.32 1_555 1_555 1_555 yes
C(5) C(3) H(4) 58.93 1_555 1_555 1_555 yes
C(6) C(3) C(7) 36.50(3) 1_555 1_555 1_555 yes
C(6) C(3) H(3) 161.56 1_555 1_555 1_555 yes
C(6) C(3) H(4) 95.05 1_555 1_555 1_555 yes
C(7) C(3) H(3) 125.06 1_555 1_555 1_555 yes
C(7) C(3) H(4) 131.55 1_555 1_555 1_555 yes
H(3) C(3) H(4) 103.39 1_555 1_555 1_555 yes
MN C(4) C(3) 69.78(3) 1_555 1_555 1_555 yes
MN C(4) C(5) 70.79(3) 1_555 1_555 1_555 yes
MN C(4) C(6) 57.164(19) 1_555 1_555 1_555 yes
MN C(4) C(7) 57.139(19) 1_555 1_555 1_555 yes
MN C(4) H(3) 81.88 1_555 1_555 1_555 yes
MN C(4) H(4) 123.75 1_555 1_555 1_555 yes
MN C(4) H(5) 82.54 1_555 1_555 1_555 yes
C(3) C(4) C(5) 108.16(5) 1_555 1_555 1_555 yes
C(3) C(4) C(6) 71.87(4) 1_555 1_555 1_555 yes
C(3) C(4) C(7) 35.76(3) 1_555 1_555 1_555 yes
C(3) C(4) H(3) 22.80 1_555 1_555 1_555 yes
C(3) C(4) H(4) 125.47 1_555 1_555 1_555 yes
C(3) C(4) H(5) 131.42 1_555 1_555 1_555 yes
C(5) C(4) C(6) 36.29(3) 1_555 1_555 1_555 yes
C(5) C(4) C(7) 72.41(4) 1_555 1_555 1_555 yes
C(5) C(4) H(3) 130.96 1_555 1_555 1_555 yes
C(5) C(4) H(4) 126.35 1_555 1_555 1_555 yes
C(5) C(4) H(5) 23.28 1_555 1_555 1_555 yes
C(6) C(4) C(7) 36.12(2) 1_555 1_555 1_555 yes
C(6) C(4) H(3) 94.67 1_555 1_555 1_555 yes
C(6) C(4) H(4) 162.61 1_555 1_555 1_555 yes
C(6) C(4) H(5) 59.56 1_555 1_555 1_555 yes
C(7) C(4) H(3) 58.56 1_555 1_555 1_555 yes
C(7) C(4) H(4) 161.22 1_555 1_555 1_555 yes
C(7) C(4) H(5) 95.68 1_555 1_555 1_555 yes
H(3) C(4) H(4) 102.68 1_555 1_555 1_555 yes
H(3) C(4) H(5) 154.21 1_555 1_555 1_555 yes
H(4) C(4) H(5) 103.06 1_555 1_555 1_555 yes
MN C(5) C(3) 56.95(2) 1_555 1_555 1_555 yes
MN C(5) C(4) 70.66(3) 1_555 1_555 1_555 yes
MN C(5) C(6) 69.85(3) 1_555 1_555 1_555 yes
MN C(5) C(7) 57.041(19) 1_555 1_555 1_555 yes
MN C(5) H(4) 82.54 1_555 1_555 1_555 yes
MN C(5) H(5) 123.18 1_555 1_555 1_555 yes
MN C(5) H(6) 83.05 1_555 1_555 1_555 yes
C(3) C(5) C(4) 36.14(4) 1_555 1_555 1_555 yes
C(3) C(5) C(6) 71.60(4) 1_555 1_555 1_555 yes
C(3) C(5) C(7) 35.89(2) 1_555 1_555 1_555 yes
C(3) C(5) H(4) 59.16 1_555 1_555 1_555 yes
C(3) C(5) H(5) 161.59 1_555 1_555 1_555 yes
C(3) C(5) H(6) 94.52 1_555 1_555 1_555 yes
C(4) C(5) C(6) 107.74(6) 1_555 1_555 1_555 yes
C(4) C(5) C(7) 72.03(4) 1_555 1_555 1_555 yes
C(4) C(5) H(4) 23.02 1_555 1_555 1_555 yes
C(4) C(5) H(5) 125.53 1_555 1_555 1_555 yes
C(4) C(5) H(6) 130.64 1_555 1_555 1_555 yes
C(6) C(5) C(7) 35.72(3) 1_555 1_555 1_555 yes
C(6) C(5) H(4) 130.76 1_555 1_555 1_555 yes
C(6) C(5) H(5) 126.69 1_555 1_555 1_555 yes
C(6) C(5) H(6) 22.94 1_555 1_555 1_555 yes
C(7) C(5) H(4) 95.05 1_555 1_555 1_555 yes
C(7) C(5) H(5) 162.36 1_555 1_555 1_555 yes
C(7) C(5) H(6) 58.63 1_555 1_555 1_555 yes
H(4) C(5) H(5) 102.51 1_555 1_555 1_555 yes
H(4) C(5) H(6) 153.66 1_555 1_555 1_555 yes
H(5) C(5) H(6) 103.83 1_555 1_555 1_555 yes
MN C(6) C(3) 57.297(18) 1_555 1_555 1_555 yes
MN C(6) C(4) 57.813(19) 1_555 1_555 1_555 yes
MN C(6) C(5) 71.14(3) 1_555 1_555 1_555 yes
MN C(6) C(7) 70.78(3) 1_555 1_555 1_555 yes
MN C(6) H(5) 82.379 1_555 1_555 1_555 yes
MN C(6) H(6) 126.89 1_555 1_555 1_555 yes
C(3) C(6) C(4) 36.31(3) 1_555 1_555 1_555 yes
C(3) C(6) C(5) 72.27(4) 1_555 1_555 1_555 yes
C(3) C(6) C(7) 36.38(3) 1_555 1_555 1_555 yes
C(3) C(6) H(5) 94.95 1_555 1_555 1_555 yes
C(3) C(6) H(6) 161.23 1_555 1_555 1_555 yes
C(4) C(6) C(5) 35.97(4) 1_555 1_555 1_555 yes
C(4) C(6) C(7) 72.68(4) 1_555 1_555 1_555 yes
C(4) C(6) H(5) 58.65 1_555 1_555 1_555 yes
C(4) C(6) H(6) 162.12 1_555 1_555 1_555 yes
C(5) C(6) C(7) 108.65(5) 1_555 1_555 1_555 yes
C(5) C(6) H(5) 22.69 1_555 1_555 1_555 yes
C(5) C(6) H(6) 126.30 1_555 1_555 1_555 yes
C(7) C(6) H(5) 131.32 1_555 1_555 1_555 yes
C(7) C(6) H(6) 124.95 1_555 1_555 1_555 yes
H(5) C(6) H(6) 103.69 1_555 1_555 1_555 yes
MN C(7) C(3) 70.05(3) 1_555 1_555 1_555 yes
MN C(7) C(4) 57.384(18) 1_555 1_555 1_555 yes
MN C(7) C(5) 57.354(18) 1_555 1_555 1_555 yes
MN C(7) C(6) 70.06(2) 1_555 1_555 1_555 yes
MN C(7) C(8) 127.64(4) 1_555 1_555 1_555 yes
MN C(7) H(3) 82.491 1_555 1_555 1_555 yes
MN C(7) H(6) 83.476 1_555 1_555 1_555 yes
MN C(7) H(81) 111.41 1_555 1_555 1_555 yes
MN C(7) H(82) 110.69 1_555 1_555 1_555 yes
MN C(7) H(83) 156.04 1_555 1_555 1_555 yes
C(3) C(7) C(4) 35.92(4) 1_555 1_555 1_555 yes
C(3) C(7) C(5) 71.49(4) 1_555 1_555 1_555 yes
C(3) C(7) C(6) 107.12(5) 1_555 1_555 1_555 yes
C(3) C(7) C(8) 126.77(6) 1_555 1_555 1_555 yes
C(3) C(7) H(3) 23.50 1_555 1_555 1_555 yes
C(3) C(7) H(6) 130.56 1_555 1_555 1_555 yes
C(3) C(7) H(81) 102.04 1_555 1_555 1_555 yes
C(3) C(7) H(82) 149.18 1_555 1_555 1_555 yes
C(3) C(7) H(83) 121.13 1_555 1_555 1_555 yes
C(4) C(7) C(5) 35.57(3) 1_555 1_555 1_555 yes
C(4) C(7) C(6) 71.20(4) 1_555 1_555 1_555 yes
C(4) C(7) C(8) 162.45(5) 1_555 1_555 1_555 yes
C(4) C(7) H(3) 59.43 1_555 1_555 1_555 yes
C(4) C(7) H(6) 94.64 1_555 1_555 1_555 yes
C(4) C(7) H(81) 137.25 1_555 1_555 1_555 yes
C(4) C(7) H(82) 167.31 1_555 1_555 1_555 yes
C(4) C(7) H(83) 144.55 1_555 1_555 1_555 yes
C(5) C(7) C(6) 35.64(3) 1_555 1_555 1_555 yes
C(5) C(7) C(8) 161.44(5) 1_555 1_555 1_555 yes
C(5) C(7) H(3) 94.99 1_555 1_555 1_555 yes
C(5) C(7) H(6) 59.08 1_555 1_555 1_555 yes
C(5) C(7) H(81) 168.16 1_555 1_555 1_555 yes
C(5) C(7) H(82) 136.38 1_555 1_555 1_555 yes
C(5) C(7) H(83) 143.91 1_555 1_555 1_555 yes
C(6) C(7) C(8) 126.02(5) 1_555 1_555 1_555 yes
C(6) C(7) H(3) 130.63 1_555 1_555 1_555 yes
C(6) C(7) H(6) 23.47 1_555 1_555 1_555 yes
C(6) C(7) H(81) 148.95 1_555 1_555 1_555 yes
C(6) C(7) H(82) 101.56 1_555 1_555 1_555 yes
C(6) C(7) H(83) 120.08 1_555 1_555 1_555 yes
C(8) C(7) H(3) 103.31 1_555 1_555 1_555 yes
C(8) C(7) H(6) 102.55 1_555 1_555 1_555 yes
C(8) C(7) H(81) 27.76 1_555 1_555 1_555 yes
C(8) C(7) H(82) 27.80 1_555 1_555 1_555 yes
C(8) C(7) H(83) 28.41 1_555 1_555 1_555 yes
H(3) C(7) H(6) 154.06 1_555 1_555 1_555 yes
H(3) C(7) H(81) 78.910 1_555 1_555 1_555 yes
H(3) C(7) H(82) 126.72 1_555 1_555 1_555 yes
H(3) C(7) H(83) 101.70 1_555 1_555 1_555 yes
H(6) C(7) H(81) 126.69 1_555 1_555 1_555 yes
H(6) C(7) H(82) 78.771 1_555 1_555 1_555 yes
H(6) C(7) H(83) 99.98 1_555 1_555 1_555 yes
H(81) C(7) H(82) 47.919 1_555 1_555 1_555 yes
H(81) C(7) H(83) 47.908 1_555 1_555 1_555 yes
H(82) C(7) H(83) 48.060 1_555 1_555 1_555 yes
C(7) C(8) H(81) 112.50 1_555 1_555 1_555 yes
C(7) C(8) H(82) 111.86 1_555 1_555 1_555 yes
C(7) C(8) H(83) 110.80 1_555 1_555 1_555 yes
H(81) C(8) H(82) 107.56 1_555 1_555 1_555 yes
H(81) C(8) H(83) 106.56 1_555 1_555 1_555 yes
H(82) C(8) H(83) 107.26 1_555 1_555 1_555 yes
SI C(9) C(10) 119.99(4) 1_555 1_555 1_555 yes
SI C(9) C(11) 149.19(3) 1_555 1_555 1_555 yes
SI C(9) C(13) 151.50(3) 1_555 1_555 1_555 yes
SI C(9) C(14) 122.03(4) 1_555 1_555 1_555 yes
SI C(9) H(10) 94.19 1_555 1_555 1_555 yes
SI C(9) H(14) 95.85 1_555 1_555 1_555 yes
C(10) C(9) C(11) 29.20(3) 1_555 1_555 1_555 yes
C(10) C(9) C(13) 88.50(4) 1_555 1_555 1_555 yes
C(10) C(9) C(14) 117.97(5) 1_555 1_555 1_555 yes
C(10) C(9) H(10) 25.81 1_555 1_555 1_555 yes
C(10) C(9) H(14) 144.16 1_555 1_555 1_555 yes
C(11) C(9) C(13) 59.31(3) 1_555 1_555 1_555 yes
C(11) C(9) C(14) 88.78(4) 1_555 1_555 1_555 yes
C(11) C(9) H(10) 55.00 1_555 1_555 1_555 yes
C(11) C(9) H(14) 114.96 1_555 1_555 1_555 yes
C(13) C(9) C(14) 29.47(4) 1_555 1_555 1_555 yes
C(13) C(9) H(10) 114.31 1_555 1_555 1_555 yes
C(13) C(9) H(14) 55.66 1_555 1_555 1_555 yes
C(14) C(9) H(10) 143.78 1_555 1_555 1_555 yes
C(14) C(9) H(14) 26.19 1_555 1_555 1_555 yes
H(10) C(9) H(14) 169.96 1_555 1_555 1_555 yes
C(9) C(10) C(11) 121.42(6) 1_555 1_555 1_555 yes
C(9) C(10) C(12) 91.24(4) 1_555 1_555 1_555 yes
C(9) C(10) C(14) 30.94(3) 1_555 1_555 1_555 yes
C(9) C(10) H(10) 120.19 1_555 1_555 1_555 yes
C(9) C(10) H(11) 147.12 1_555 1_555 1_555 yes
C(11) C(10) C(12) 30.18(4) 1_555 1_555 1_555 yes
C(11) C(10) C(14) 90.48(5) 1_555 1_555 1_555 yes
C(11) C(10) H(10) 118.39 1_555 1_555 1_555 yes
C(11) C(10) H(11) 25.70 1_555 1_555 1_555 yes
C(12) C(10) C(14) 60.30(3) 1_555 1_555 1_555 yes
C(12) C(10) H(10) 148.56 1_555 1_555 1_555 yes
C(12) C(10) H(11) 55.88 1_555 1_555 1_555 yes
C(14) C(10) H(10) 151.13 1_555 1_555 1_555 yes
C(14) C(10) H(11) 116.18 1_555 1_555 1_555 yes
H(10) C(10) H(11) 92.69 1_555 1_555 1_555 yes
C(9) C(11) C(10) 29.38(3) 1_555 1_555 1_555 yes
C(9) C(11) C(12) 90.24(5) 1_555 1_555 1_555 yes
C(9) C(11) C(13) 60.13(3) 1_555 1_555 1_555 yes
C(9) C(11) H(10) 56.03 1_555 1_555 1_555 yes
C(9) C(11) H(11) 149.98 1_555 1_555 1_555 yes
C(9) C(11) H(12) 116.23 1_555 1_555 1_555 yes
C(10) C(11) C(12) 119.62(7) 1_555 1_555 1_555 yes
C(10) C(11) C(13) 89.51(4) 1_555 1_555 1_555 yes
C(10) C(11) H(10) 26.65 1_555 1_555 1_555 yes
C(10) C(11) H(11) 120.60 1_555 1_555 1_555 yes
C(10) C(11) H(12) 145.60 1_555 1_555 1_555 yes
C(12) C(11) C(13) 30.10(4) 1_555 1_555 1_555 yes
C(12) C(11) H(10) 146.26 1_555 1_555 1_555 yes
C(12) C(11) H(11) 119.78 1_555 1_555 1_555 yes
C(12) C(11) H(12) 25.99 1_555 1_555 1_555 yes
C(13) C(11) H(10) 116.16 1_555 1_555 1_555 yes
C(13) C(11) H(11) 149.88 1_555 1_555 1_555 yes
C(13) C(11) H(12) 56.09 1_555 1_555 1_555 yes
H(10) C(11) H(11) 93.95 1_555 1_555 1_555 yes
H(10) C(11) H(12) 172.23 1_555 1_555 1_555 yes
H(11) C(11) H(12) 93.79 1_555 1_555 1_555 yes
C(10) C(12) C(11) 30.21(3) 1_555 1_555 1_555 yes
C(10) C(12) C(13) 89.55(4) 1_555 1_555 1_555 yes
C(10) C(12) C(14) 59.63(2) 1_555 1_555 1_555 yes
C(10) C(12) H(11) 56.26 1_555 1_555 1_555 yes
C(10) C(12) H(12) 150.20 1_555 1_555 1_555 yes
C(10) C(12) H(13) 115.57 1_555 1_555 1_555 yes
C(11) C(12) C(13) 119.75(6) 1_555 1_555 1_555 yes
C(11) C(12) C(14) 89.83(4) 1_555 1_555 1_555 yes
C(11) C(12) H(11) 26.06 1_555 1_555 1_555 yes
C(11) C(12) H(12) 119.99 1_555 1_555 1_555 yes
C(11) C(12) H(13) 145.77 1_555 1_555 1_555 yes
C(13) C(12) C(14) 29.92(3) 1_555 1_555 1_555 yes
C(13) C(12) H(11) 145.81 1_555 1_555 1_555 yes
C(13) C(12) H(12) 120.26 1_555 1_555 1_555 yes
C(13) C(12) H(13) 26.02 1_555 1_555 1_555 yes
C(14) C(12) H(11) 115.89 1_555 1_555 1_555 yes
C(14) C(12) H(12) 150.17 1_555 1_555 1_555 yes
C(14) C(12) H(13) 55.94 1_555 1_555 1_555 yes
H(11) C(12) H(12) 93.93 1_555 1_555 1_555 yes
H(11) C(12) H(13) 171.83 1_555 1_555 1_555 yes
H(12) C(12) H(13) 94.23 1_555 1_555 1_555 yes
C(9) C(13) C(11) 60.56(3) 1_555 1_555 1_555 yes
C(9) C(13) C(12) 90.70(4) 1_555 1_555 1_555 yes
C(9) C(13) C(14) 29.52(3) 1_555 1_555 1_555 yes
C(9) C(13) H(12) 116.60 1_555 1_555 1_555 yes
C(9) C(13) H(13) 149.50 1_555 1_555 1_555 yes
C(9) C(13) H(14) 55.811 1_555 1_555 1_555 yes
C(11) C(13) C(12) 30.14(4) 1_555 1_555 1_555 yes
C(11) C(13) C(14) 90.08(4) 1_555 1_555 1_555 yes
C(11) C(13) H(12) 56.04 1_555 1_555 1_555 yes
C(11) C(13) H(13) 149.93 1_555 1_555 1_555 yes
C(11) C(13) H(14) 116.37 1_555 1_555 1_555 yes
C(12) C(13) C(14) 120.23(6) 1_555 1_555 1_555 yes
C(12) C(13) H(12) 25.90 1_555 1_555 1_555 yes
C(12) C(13) H(13) 119.78 1_555 1_555 1_555 yes
C(12) C(13) H(14) 146.51 1_555 1_555 1_555 yes
C(14) C(13) H(12) 146.12 1_555 1_555 1_555 yes
C(14) C(13) H(13) 119.99 1_555 1_555 1_555 yes
C(14) C(13) H(14) 26.29 1_555 1_555 1_555 yes
H(12) C(13) H(13) 93.89 1_555 1_555 1_555 yes
H(12) C(13) H(14) 172.40 1_555 1_555 1_555 yes
H(13) C(13) H(14) 93.70 1_555 1_555 1_555 yes
C(9) C(14) C(10) 31.09(3) 1_555 1_555 1_555 yes
C(9) C(14) C(12) 91.15(4) 1_555 1_555 1_555 yes
C(9) C(14) C(13) 121.01(6) 1_555 1_555 1_555 yes
C(9) C(14) H(13) 146.91 1_555 1_555 1_555 yes
C(9) C(14) H(14) 119.58 1_555 1_555 1_555 yes
C(10) C(14) C(12) 60.07(3) 1_555 1_555 1_555 yes
C(10) C(14) C(13) 89.92(5) 1_555 1_555 1_555 yes
C(10) C(14) H(13) 115.83 1_555 1_555 1_555 yes
C(10) C(14) H(14) 150.67 1_555 1_555 1_555 yes
C(12) C(14) C(13) 29.85(4) 1_555 1_555 1_555 yes
C(12) C(14) H(13) 55.76 1_555 1_555 1_555 yes
C(12) C(14) H(14) 149.26 1_555 1_555 1_555 yes
C(13) C(14) H(13) 25.91 1_555 1_555 1_555 yes
C(13) C(14) H(14) 119.41 1_555 1_555 1_555 yes
H(13) C(14) H(14) 93.51 1_555 1_555 1_555 yes
SI C(15) C(16) 118.50(4) 1_555 1_555 1_555 yes
SI C(15) C(17) 147.74(3) 1_555 1_555 1_555 yes
SI C(15) C(19) 152.87(3) 1_555 1_555 1_555 yes
SI C(15) C(20) 123.59(4) 1_555 1_555 1_555 yes
SI C(15) H(16) 92.58 1_555 1_555 1_555 yes
SI C(15) H(20) 97.43 1_555 1_555 1_555 yes
C(16) C(15) C(17) 29.26(3) 1_555 1_555 1_555 yes
C(16) C(15) C(19) 88.59(4) 1_555 1_555 1_555 yes
C(16) C(15) C(20) 117.88(5) 1_555 1_555 1_555 yes
C(16) C(15) H(16) 25.93 1_555 1_555 1_555 yes
C(16) C(15) H(20) 144.05 1_555 1_555 1_555 yes
C(17) C(15) C(19) 59.33(3) 1_555 1_555 1_555 yes
C(17) C(15) C(20) 88.63(4) 1_555 1_555 1_555 yes
C(17) C(15) H(16) 55.18 1_555 1_555 1_555 yes
C(17) C(15) H(20) 114.79 1_555 1_555 1_555 yes
C(19) C(15) C(20) 29.29(3) 1_555 1_555 1_555 yes
C(19) C(15) H(16) 114.51 1_555 1_555 1_555 yes
C(19) C(15) H(20) 55.46 1_555 1_555 1_555 yes
C(20) C(15) H(16) 143.80 1_555 1_555 1_555 yes
C(20) C(15) H(20) 26.17 1_555 1_555 1_555 yes
H(16) C(15) H(20) 169.94 1_555 1_555 1_555 yes
C(15) C(16) C(17) 121.20(6) 1_555 1_555 1_555 yes
C(15) C(16) C(18) 91.10(4) 1_555 1_555 1_555 yes
C(15) C(16) C(20) 30.98(3) 1_555 1_555 1_555 yes
C(15) C(16) H(16) 119.69 1_555 1_555 1_555 yes
C(15) C(16) H(17) 146.82 1_555 1_555 1_555 yes
C(17) C(16) C(18) 30.11(4) 1_555 1_555 1_555 yes
C(17) C(16) C(20) 90.23(5) 1_555 1_555 1_555 yes
C(17) C(16) H(16) 119.10 1_555 1_555 1_555 yes
C(17) C(16) H(17) 25.62 1_555 1_555 1_555 yes
C(18) C(16) C(20) 60.12(3) 1_555 1_555 1_555 yes
C(18) C(16) H(16) 149.19 1_555 1_555 1_555 yes
C(18) C(16) H(17) 55.73 1_555 1_555 1_555 yes
C(20) C(16) H(16) 150.65 1_555 1_555 1_555 yes
C(20) C(16) H(17) 115.85 1_555 1_555 1_555 yes
H(16) C(16) H(17) 93.47 1_555 1_555 1_555 yes
C(15) C(17) C(16) 29.54(3) 1_555 1_555 1_555 yes
C(15) C(17) C(18) 90.21(4) 1_555 1_555 1_555 yes
C(15) C(17) C(19) 60.24(2) 1_555 1_555 1_555 yes
C(15) C(17) H(16) 55.854 1_555 1_555 1_555 yes
C(15) C(17) H(17) 150.50 1_555 1_555 1_555 yes
C(15) C(17) H(18) 116.33 1_555 1_555 1_555 yes
C(16) C(17) C(18) 119.75(6) 1_555 1_555 1_555 yes
C(16) C(17) C(19) 89.78(4) 1_555 1_555 1_555 yes
C(16) C(17) H(16) 26.32 1_555 1_555 1_555 yes
C(16) C(17) H(17) 120.96 1_555 1_555 1_555 yes
C(16) C(17) H(18) 145.87 1_555 1_555 1_555 yes
C(18) C(17) C(19) 29.98(3) 1_555 1_555 1_555 yes
C(18) C(17) H(16) 146.06 1_555 1_555 1_555 yes
C(18) C(17) H(17) 119.29 1_555 1_555 1_555 yes
C(18) C(17) H(18) 26.12 1_555 1_555 1_555 yes
C(19) C(17) H(16) 116.09 1_555 1_555 1_555 yes
C(19) C(17) H(17) 149.26 1_555 1_555 1_555 yes
C(19) C(17) H(18) 56.09 1_555 1_555 1_555 yes
H(16) C(17) H(17) 94.64 1_555 1_555 1_555 yes
H(16) C(17) H(18) 172.13 1_555 1_555 1_555 yes
H(17) C(17) H(18) 93.17 1_555 1_555 1_555 yes
C(16) C(18) C(17) 30.14(3) 1_555 1_555 1_555 yes
C(16) C(18) C(19) 89.91(4) 1_555 1_555 1_555 yes
C(16) C(18) C(20) 59.80(2) 1_555 1_555 1_555 yes
C(16) C(18) H(17) 56.48 1_555 1_555 1_555 yes
C(16) C(18) H(18) 149.70 1_555 1_555 1_555 yes
C(16) C(18) H(19) 115.59 1_555 1_555 1_555 yes
C(17) C(18) C(19) 120.05(5) 1_555 1_555 1_555 yes
C(17) C(18) C(20) 89.94(4) 1_555 1_555 1_555 yes
C(17) C(18) H(17) 26.34 1_555 1_555 1_555 yes
C(17) C(18) H(18) 119.57 1_555 1_555 1_555 yes
C(17) C(18) H(19) 145.73 1_555 1_555 1_555 yes
C(19) C(18) C(20) 30.10(3) 1_555 1_555 1_555 yes
C(19) C(18) H(17) 146.39 1_555 1_555 1_555 yes
C(19) C(18) H(18) 120.37 1_555 1_555 1_555 yes
C(19) C(18) H(19) 25.68 1_555 1_555 1_555 yes
C(20) C(18) H(17) 116.29 1_555 1_555 1_555 yes
C(20) C(18) H(18) 150.47 1_555 1_555 1_555 yes
C(20) C(18) H(19) 55.79 1_555 1_555 1_555 yes
H(17) C(18) H(18) 93.23 1_555 1_555 1_555 yes
H(17) C(18) H(19) 172.05 1_555 1_555 1_555 yes
H(18) C(18) H(19) 94.69 1_555 1_555 1_555 yes
C(15) C(19) C(17) 60.43(2) 1_555 1_555 1_555 yes
C(15) C(19) C(18) 90.41(4) 1_555 1_555 1_555 yes
C(15) C(19) C(20) 29.42(3) 1_555 1_555 1_555 yes
C(15) C(19) H(18) 116.19 1_555 1_555 1_555 yes
C(15) C(19) H(19) 149.07 1_555 1_555 1_555 yes
C(15) C(19) H(20) 55.930 1_555 1_555 1_555 yes
C(17) C(19) C(18) 29.98(3) 1_555 1_555 1_555 yes
C(17) C(19) C(20) 89.85(4) 1_555 1_555 1_555 yes
C(17) C(19) H(18) 55.76 1_555 1_555 1_555 yes
C(17) C(19) H(19) 150.48 1_555 1_555 1_555 yes
C(17) C(19) H(20) 116.36 1_555 1_555 1_555 yes
C(18) C(19) C(20) 119.83(6) 1_555 1_555 1_555 yes
C(18) C(19) H(18) 25.78 1_555 1_555 1_555 yes
C(18) C(19) H(19) 120.51 1_555 1_555 1_555 yes
C(18) C(19) H(20) 146.34 1_555 1_555 1_555 yes
C(20) C(19) H(18) 145.61 1_555 1_555 1_555 yes
C(20) C(19) H(19) 119.66 1_555 1_555 1_555 yes
C(20) C(19) H(20) 26.51 1_555 1_555 1_555 yes
H(18) C(19) H(19) 94.73 1_555 1_555 1_555 yes
H(18) C(19) H(20) 172.09 1_555 1_555 1_555 yes
H(19) C(19) H(20) 93.15 1_555 1_555 1_555 yes
C(15) C(20) C(16) 31.14(3) 1_555 1_555 1_555 yes
C(15) C(20) C(18) 91.22(4) 1_555 1_555 1_555 yes
C(15) C(20) C(19) 121.29(5) 1_555 1_555 1_555 yes
C(15) C(20) H(19) 147.30 1_555 1_555 1_555 yes
C(15) C(20) H(20) 119.69 1_555 1_555 1_555 yes
C(16) C(20) C(18) 60.08(3) 1_555 1_555 1_555 yes
C(16) C(20) C(19) 90.14(4) 1_555 1_555 1_555 yes
C(16) C(20) H(19) 116.16 1_555 1_555 1_555 yes
C(16) C(20) H(20) 150.83 1_555 1_555 1_555 yes
C(18) C(20) C(19) 30.07(4) 1_555 1_555 1_555 yes
C(18) C(20) H(19) 56.09 1_555 1_555 1_555 yes
C(18) C(20) H(20) 149.09 1_555 1_555 1_555 yes
C(19) C(20) H(19) 26.02 1_555 1_555 1_555 yes
C(19) C(20) H(20) 119.03 1_555 1_555 1_555 yes
H(19) C(20) H(20) 93.01 1_555 1_555 1_555 yes
MN H(1) SI 87.983 1_555 1_555 1_555 yes
MN H(1) C(1) 56.866 1_555 1_555 1_555 yes
MN H(1) H(10) 157.098 1_555 1_555 1_555 yes
SI H(1) C(1) 129.13 1_555 1_555 1_555 yes
SI H(1) H(10) 88.767 1_555 1_555 1_555 yes
C(1) H(1) H(10) 137.884 1_555 1_555 1_555 yes
C(3) H(3) C(4) 30.58 1_555 1_555 1_555 yes
C(3) H(3) C(7) 31.43 1_555 1_555 1_555 yes
C(4) H(3) C(7) 62.01 1_555 1_555 1_555 yes
O(2) H(4) C(3) 144.26 1_545 1_555 1_555 yes
O(2) H(4) C(4) 170.97 1_545 1_555 1_555 yes
O(2) H(4) C(5) 151.51 1_545 1_555 1_555 yes
C(3) H(4) C(4) 31.30 1_555 1_555 1_555 yes
C(3) H(4) C(5) 61.92 1_555 1_555 1_555 yes
C(4) H(4) C(5) 30.63 1_555 1_555 1_555 yes
F H(5) C(4) 89.06 1_545 1_555 1_555 yes
F H(5) C(5) 118.80 1_545 1_555 1_555 yes
F H(5) C(6) 147.40 1_545 1_555 1_555 yes
C(4) H(5) C(5) 31.19 1_555 1_555 1_555 yes
C(4) H(5) C(6) 61.79 1_555 1_555 1_555 yes
C(5) H(5) C(6) 30.62 1_555 1_555 1_555 yes
C(5) H(6) C(6) 30.76 1_555 1_555 1_555 yes
C(5) H(6) C(7) 62.29 1_555 1_555 1_555 yes
C(6) H(6) C(7) 31.58 1_555 1_555 1_555 yes
C(7) H(81) C(8) 39.74 1_555 1_555 1_555 yes
C(7) H(81) H(82) 65.531 1_555 1_555 1_555 yes
C(7) H(81) H(83) 65.403 1_555 1_555 1_555 yes
C(8) H(81) H(82) 35.99 1_555 1_555 1_555 yes
C(8) H(81) H(83) 36.71 1_555 1_555 1_555 yes
H(82) H(81) H(83) 59.89 1_555 1_555 1_555 yes
C(7) H(82) C(8) 40.33 1_555 1_555 1_555 yes
C(7) H(82) H(81) 66.550 1_555 1_555 1_555 yes
C(7) H(82) H(83) 65.837 1_555 1_555 1_555 yes
C(8) H(82) H(81) 36.46 1_555 1_555 1_555 yes
C(8) H(82) H(83) 36.59 1_555 1_555 1_555 yes
H(81) H(82) H(83) 59.99 1_555 1_555 1_555 yes
C(7) H(83) C(8) 40.79 1_555 1_555 1_555 yes
C(7) H(83) H(81) 66.689 1_555 1_555 1_555 yes
C(7) H(83) H(82) 66.103 1_555 1_555 1_555 yes
C(8) H(83) H(81) 36.74 1_555 1_555 1_555 yes
C(8) H(83) H(82) 36.15 1_555 1_555 1_555 yes
H(81) H(83) H(82) 60.12 1_555 1_555 1_555 yes
C(9) H(10) C(10) 34.01 1_555 1_555 1_555 yes
C(9) H(10) C(11) 68.97 1_555 1_555 1_555 yes
C(9) H(10) H(1) 70.606 1_555 1_555 1_555 yes
C(9) H(10) H(11) 95.099 1_555 1_555 1_555 yes
C(10) H(10) C(11) 34.96 1_555 1_555 1_555 yes
C(10) H(10) H(1) 101.61 1_555 1_555 1_555 yes
C(10) H(10) H(11) 61.09 1_555 1_555 1_555 yes
C(11) H(10) H(1) 132.424 1_555 1_555 1_555 yes
C(11) H(10) H(11) 26.13 1_555 1_555 1_555 yes
H(1) H(10) H(11) 151.44 1_555 1_555 1_555 yes
C(10) H(11) C(11) 33.70 1_555 1_555 1_555 yes
C(10) H(11) C(12) 67.86 1_555 1_555 1_555 yes
C(10) H(11) H(10) 26.213 1_555 1_555 1_555 yes
C(10) H(11) H(12) 93.897 1_555 1_555 1_555 yes
C(11) H(11) C(12) 34.16 1_555 1_555 1_555 yes
C(11) H(11) H(10) 59.91 1_555 1_555 1_555 yes
C(11) H(11) H(12) 60.20 1_555 1_555 1_555 yes
C(12) H(11) H(10) 94.071 1_555 1_555 1_555 yes
C(12) H(11) H(12) 26.037 1_555 1_555 1_555 yes
H(10) H(11) H(12) 120.11 1_555 1_555 1_555 yes
C(11) H(12) C(12) 34.02 1_555 1_555 1_555 yes
C(11) H(12) C(13) 67.87 1_555 1_555 1_555 yes
C(11) H(12) H(11) 26.009 1_555 1_555 1_555 yes
C(11) H(12) H(13) 93.772 1_555 1_555 1_555 yes
C(12) H(12) C(13) 33.85 1_555 1_555 1_555 yes
C(12) H(12) H(11) 60.03 1_555 1_555 1_555 yes
C(12) H(12) H(13) 59.75 1_555 1_555 1_555 yes
C(13) H(12) H(11) 93.876 1_555 1_555 1_555 yes
C(13) H(12) H(13) 25.906 1_555 1_555 1_555 yes
H(11) H(12) H(13) 119.78 1_555 1_555 1_555 yes
C(12) H(13) C(13) 34.19 1_555 1_555 1_555 yes
C(12) H(13) C(14) 68.30 1_555 1_555 1_555 yes
C(12) H(13) H(12) 26.014 1_555 1_555 1_555 yes
C(12) H(13) H(14) 94.512 1_555 1_555 1_555 yes
C(13) H(13) C(14) 34.10 1_555 1_555 1_555 yes
C(13) H(13) H(12) 60.20 1_555 1_555 1_555 yes
C(13) H(13) H(14) 60.32 1_555 1_555 1_555 yes
C(14) H(13) H(12) 94.309 1_555 1_555 1_555 yes
C(14) H(13) H(14) 26.218 1_555 1_555 1_555 yes
H(12) H(13) H(14) 120.52 1_555 1_555 1_555 yes
C(9) H(14) C(13) 68.53 1_555 1_555 1_555 yes
C(9) H(14) C(14) 34.23 1_555 1_555 1_555 yes
C(9) H(14) H(13) 94.504 1_555 1_555 1_555 yes
C(13) H(14) C(14) 34.30 1_555 1_555 1_555 yes
C(13) H(14) H(13) 25.98 1_555 1_555 1_555 yes
C(14) H(14) H(13) 60.28 1_555 1_555 1_555 yes
C(15) H(16) C(16) 34.38 1_555 1_555 1_555 yes
C(15) H(16) C(17) 68.97 1_555 1_555 1_555 yes
C(15) H(16) H(17) 94.990 1_555 1_555 1_555 yes
C(16) H(16) C(17) 34.59 1_555 1_555 1_555 yes
C(16) H(16) H(17) 60.61 1_555 1_555 1_555 yes
C(17) H(16) H(17) 26.024 1_555 1_555 1_555 yes
C(16) H(17) C(17) 33.42 1_555 1_555 1_555 yes
C(16) H(17) C(18) 67.79 1_555 1_555 1_555 yes
C(16) H(17) H(16) 25.915 1_555 1_555 1_555 yes
C(16) H(17) H(18) 93.925 1_555 1_555 1_555 yes
C(17) H(17) C(18) 34.37 1_555 1_555 1_555 yes
C(17) H(17) H(16) 59.33 1_555 1_555 1_555 yes
C(17) H(17) H(18) 60.51 1_555 1_555 1_555 yes
C(18) H(17) H(16) 93.699 1_555 1_555 1_555 yes
C(18) H(17) H(18) 26.140 1_555 1_555 1_555 yes
H(16) H(17) H(18) 119.83 1_555 1_555 1_555 yes
C(17) H(18) C(18) 34.31 1_555 1_555 1_555 yes
C(17) H(18) C(19) 68.15 1_555 1_555 1_555 yes
C(17) H(18) H(17) 26.322 1_555 1_555 1_555 yes
C(17) H(18) H(19) 93.845 1_555 1_555 1_555 yes
C(17) H(18) H(20) 149.47 1_555 1_555 2_656 yes
C(18) H(18) C(19) 33.84 1_555 1_555 1_555 yes
C(18) H(18) H(17) 60.63 1_555 1_555 1_555 yes
C(18) H(18) H(19) 59.54 1_555 1_555 1_555 yes
C(18) H(18) H(20) 126.98 1_555 1_555 2_656 yes
C(19) H(18) H(17) 94.474 1_555 1_555 1_555 yes
C(19) H(18) H(19) 25.695 1_555 1_555 1_555 yes
C(19) H(18) H(20) 98.286 1_555 1_555 2_656 yes
H(17) H(18) H(19) 120.17 1_555 1_555 1_555 yes
H(17) H(18) H(20) 149.02 1_555 1_555 2_656 yes
H(19) H(18) H(20) 75.76 1_555 1_555 2_656 yes
C(18) H(19) C(19) 33.81 1_555 1_555 1_555 yes
C(18) H(19) C(20) 68.13 1_555 1_555 1_555 yes
C(18) H(19) H(18) 25.770 1_555 1_555 1_555 yes
C(18) H(19) H(20) 94.589 1_555 1_555 1_555 yes
C(19) H(19) C(20) 34.32 1_555 1_555 1_555 yes
C(19) H(19) H(18) 59.58 1_555 1_555 1_555 yes
C(19) H(19) H(20) 60.78 1_555 1_555 1_555 yes
C(20) H(19) H(18) 93.897 1_555 1_555 1_555 yes
C(20) H(19) H(20) 26.461 1_555 1_555 1_555 yes
H(18) H(19) H(20) 120.36 1_555 1_555 1_555 yes
C(15) H(20) C(19) 68.61 1_555 1_555 1_555 yes
C(15) H(20) C(20) 34.14 1_555 1_555 1_555 yes
C(15) H(20) H(18) 157.548 1_555 1_555 2_646 yes
C(15) H(20) H(19) 94.677 1_555 1_555 1_555 yes
C(19) H(20) C(20) 34.46 1_555 1_555 1_555 yes
C(19) H(20) H(18) 91.428 1_555 1_555 2_646 yes
C(19) H(20) H(19) 26.070 1_555 1_555 1_555 yes
C(20) H(20) H(18) 125.19 1_555 1_555 2_646 yes
C(20) H(20) H(19) 60.53 1_555 1_555 1_555 yes
H(18) H(20) H(19) 65.86 2_646 1_555 1_555 yes

loop_
_geom_bond_atom_site_label_1
_geom_bond_atom_site_label_2
_geom_bond_distance
_geom_bond_site_symmetry_1
_geom_bond_site_symmetry_2
_geom_bond_publ_flag
MN SI 2.35089(15) 1_555 1_555 yes
MN C(1) 1.7962(5) 1_555 1_555 yes
MN C(2) 1.7745(5) 1_555 1_555 yes
MN C(3) 2.1248(5) 1_555 1_555 yes
MN C(4) 2.1418(5) 1_555 1_555 yes
MN C(5) 2.1434(5) 1_555 1_555 yes
MN C(6) 2.1264(4) 1_555 1_555 yes
MN C(7) 2.1359(5) 1_555 1_555 yes
MN H(1) 1.56963 1_555 1_555 yes
SI F 1.6280(6) 1_555 1_555 yes
SI C(9) 1.8716(5) 1_555 1_555 yes
SI C(15) 1.8657(5) 1_555 1_555 yes
SI H(1) 1.80626 1_555 1_555 yes
F H(5) 2.4780 1_555 1_565 yes
O(1) C(1) 1.1466(10) 1_555 1_555 yes
O(2) C(2) 1.1575(9) 1_555 1_555 yes
C(3) C(4) 1.4297(11) 1_555 1_555 yes
C(3) C(7) 1.4241(8) 1_555 1_555 yes
C(3) H(3) 1.0890 1_555 1_555 yes
C(4) C(5) 1.4146(11) 1_555 1_555 yes
C(4) H(4) 1.0858 1_555 1_555 yes
C(5) C(6) 1.4256(8) 1_555 1_555 yes
C(5) H(5) 1.0798 1_555 1_555 yes
C(6) C(7) 1.4283(8) 1_555 1_555 yes
C(6) H(6) 1.0865 1_555 1_555 yes
C(7) C(8) 1.4950(9) 1_555 1_555 yes
C(8) H(81) 1.0894 1_555 1_555 yes
C(8) H(82) 1.0773 1_555 1_555 yes
C(8) H(83) 1.0886 1_555 1_555 yes
C(9) C(10) 1.4016(7) 1_555 1_555 yes
C(9) C(14) 1.3957(7) 1_555 1_555 yes
C(10) C(11) 1.3937(9) 1_555 1_555 yes
C(10) H(10) 1.0909 1_555 1_555 yes
C(11) C(12) 1.3924(11) 1_555 1_555 yes
C(11) H(11) 1.0893 1_555 1_555 yes
C(12) C(13) 1.3907(12) 1_555 1_555 yes
C(12) H(12) 1.0905 1_555 1_555 yes
C(13) C(14) 1.3934(9) 1_555 1_555 yes
C(13) H(13) 1.0858 1_555 1_555 yes
C(14) H(14) 1.0950 1_555 1_555 yes
C(15) C(16) 1.4040(7) 1_555 1_555 yes
C(15) C(20) 1.3973(7) 1_555 1_555 yes
C(16) C(17) 1.3917(9) 1_555 1_555 yes
C(16) H(16) 1.0870 1_555 1_555 yes
C(17) C(18) 1.3903(10) 1_555 1_555 yes
C(17) H(17) 1.0928 1_555 1_555 yes
C(18) C(19) 1.3903(9) 1_555 1_555 yes
C(18) H(18) 1.0858 1_555 1_555 yes
C(19) C(20) 1.3918(8) 1_555 1_555 yes
C(19) H(19) 1.0829 1_555 1_555 yes
C(20) H(20) 1.0979 1_555 1_555 yes
H(81) H(82) 1.747969 1_555 1_555 yes
H(81) H(83) 1.745813 1_555 1_555 yes
H(82) H(83) 1.744020 1_555 1_555 yes
